data_7105575
loop_
_publ_author_name
'Zhang, Pengyu'
'Liu, Jiachen'
'Du, Haiyan'
'Li, Sha'
'Xu, Rui'

_publ_section_title
;
 A facile preparation of mullite [Al(2)(Al(2.8)Si(1.2))O(9.6)]
 nanowires by B(2)O(3)-doped molten salts synthesis.
;
_journal_issue 22
_journal_name_full 'Chemical communications (Cambridge, England)'
_journal_page_first 3988
_journal_page_last 3990
_journal_paper_doi 10.1039/b927556h
_journal_volume 46
_journal_year 2010
_chemical_formula_structural 'Al2 (Al2.8 Si1.2) O9.6'
_chemical_formula_sum 'Al4.8 O9.6 Si1.2'
_chemical_name_mineral Mullite
_chemical_name_systematic
;
Aluminium Silicon Oxide (4.8/1.2/9.6)
;
_space_group_IT_number 55
_symmetry_Int_Tables_number 55
_symmetry_space_group_name_Hall '-P 2 2ab'
_symmetry_space_group_name_H-M 'P b a m'
_audit_creation_date 1992/08/20
_audit_update_record 1998/06/29
_cell_angle_alpha 90.
_cell_angle_beta 90.
_cell_angle_gamma 90.
_cell_formula_units_Z 1
_cell_length_a 7.588(2)
_cell_length_b 7.688(2)
_cell_length_c 2.8895(6)
_cell_volume 168.56(7)
_refine_ls_R_factor_all .037
_cod_data_source_file b927556h.txt
_cod_data_source_block 66263-ICSD
_cod_original_cell_volume 168.56
_cod_database_code 7105575

loop_
_symmetry_equiv_pos_site_id
_symmetry_equiv_pos_as_xyz
1 'x+.5, -y+.5, z'
2 '-x+.5, y+.5, z'
3 'x, y, -z'
4 '-x, -y, -z'
5 '-x+.5, y+.5, -z'
6 'x+.5, -y+.5, -z'
7 '-x, -y, z'
8 'x, y, z'

loop_
_atom_site_label
_atom_site_type_symbol
_atom_site_symmetry_multiplicity
_atom_site_Wyckoff_symbol
_atom_site_fract_x
_atom_site_fract_y
_atom_site_fract_z
_atom_site_occupancy
_atom_site_attached_hydrogens
Al1 Al3+ 2 a 0 0 0 1. 0
Al2 Al3+ 4 h 0.1490(1) 0.3400(1) 0.5 0.55(2) 0
Si1 Si4+ 4 h 0.1490(1) 0.3400(1) 0.5 0.25(2) 0
Al3 Al3+ 4 h 0.2625(5) 0.2067(5) 0.5 0.15(2) 0
Si2 Si4+ 4 h 0.2625(5) 0.2067(5) 0.5 0.05(2) 0
O1 O2- 4 h 0.35838(7) 0.42238(8) 0.5 1. 0
O2 O2- 2 d 0.5 0 0.5 0.4 0
O3 O2- 4 h 0.4495(5) 0.0509(5) 0.5 0.2 0
O4 O2- 4 g 0.12733(7) 0.21843(7) 0 1. 0

loop_
_atom_type_symbol
_atom_type_oxidation_number
Al3+ 3
O2- -2
Si4+ 4

loop_
_citation_id
_citation_journal_abbrev
_citation_year
_citation_journal_volume
_citation_page_first
_citation_page_last
_citation_journal_id_ASTM
primary
;
;
1991
;
;
332 342
;
;
2
;
;
1986
;
;
1476 1482
;
;
